data_4320644
loop_
_publ_author_name
'Rolf Minkwitz'
'Michael Berkei'
'Ralf Ludwig'

_publ_contact_author_address
;
         Anorganische Chemie
         Universit\"at Dortmund
         Otto-Hahn-Str. 6
         44221 Dortmund
         Germany
;
_publ_contact_author_email minkwitz@citrin.chemie.uni-dortmund.de
_publ_contact_author_fax '049 231 755-3797'
_publ_contact_author_name 'Prof. Dr. Rolf Minkwitz'
_publ_contact_author_phone '049 231 755-3809'
_publ_section_title
;
 Crystal Structure of IO2F
;
_journal_name_full 'Inorganic Chemistry'
_journal_page_first 6493
_journal_page_last 6495
_journal_paper_doi 10.1021/ic0105462
_journal_volume 40
_journal_year 2001
_chemical_formula_sum 'F I O2'
_chemical_formula_weight 177.90
_chemical_name_common iodylfluoride
_chemical_name_systematic
;
iodylfluoride
;
_space_group_IT_number 19
_symmetry_cell_setting orthorhombic
_symmetry_space_group_name_Hall 'P 2ac 2ab'
_symmetry_space_group_name_H-M 'P 21 21 21'
_atom_sites_solution_hydrogens geom
_atom_sites_solution_primary direct
_atom_sites_solution_secondary difmap
_audit_creation_method SHELXL
_cell_angle_alpha 90.00
_cell_angle_beta 90.00
_cell_angle_gamma 90.00
_cell_formula_units_Z 4
_cell_length_a 5.4420(10)
_cell_length_b 5.6670(10)
_cell_length_c 7.6900(10)
_cell_measurement_reflns_used 1347
_cell_measurement_temperature 173(2)
_cell_measurement_theta_max 25.67
_cell_measurement_theta_min 4.47
_cell_volume 237.16(7)
_computing_cell_refinement 'DENZO SCALEPACK'
_computing_data_collection KappaCCD
_computing_data_reduction 'DENZO SCALEPACK'
_computing_molecular_graphics 'SHELXTL-Plus (Sheldrick, 1990)'
_computing_publication_material
;SHELXL-93 (Sheldrick, 1993), Parst
(Nardelli, 1983), Platon (Spek, 1982) & Missym (Le Page, 1987)
;
_computing_structure_refinement 'SHELXL-93 (Sheldrick, 1993)'
_computing_structure_solution 'SHELXS-86 (Sheldrick, 1990)'
_diffrn_ambient_temperature 173(2)
_diffrn_measurement_device 'KappaCCD NONIUS'
_diffrn_measurement_method \w--2\q
_diffrn_radiation_monochromator graphite
_diffrn_radiation_source 'fine-focus sealed tube'
_diffrn_radiation_type MoK\a
_diffrn_radiation_wavelength 0.71069
_diffrn_reflns_av_R_equivalents 0.0544
_diffrn_reflns_av_sigmaI/netI 0.0467
_diffrn_reflns_limit_h_max 6
_diffrn_reflns_limit_h_min -6
_diffrn_reflns_limit_k_max 6
_diffrn_reflns_limit_k_min -6
_diffrn_reflns_limit_l_max 8
_diffrn_reflns_limit_l_min -8
_diffrn_reflns_number 1347
_diffrn_reflns_theta_max 25.67
_diffrn_reflns_theta_min 4.47
_diffrn_standards_decay_% 0
_exptl_absorpt_coefficient_mu 13.234
_exptl_absorpt_correction_type none
_exptl_crystal_colour colourless
_exptl_crystal_density_diffrn 4.982
_exptl_crystal_density_meas ?
_exptl_crystal_description parallelepiped
_exptl_crystal_F_000 312
_exptl_crystal_size_max 0.15
_exptl_crystal_size_mid 0.15
_exptl_crystal_size_min 0.1
_refine_diff_density_max 0.812
_refine_diff_density_min -1.273
_refine_diff_density_rms 0.248
_refine_ls_abs_structure_details 'Flack H D (1983), Acta Cryst. A39, 876-881'
_refine_ls_abs_structure_Flack 0.04(10)
_refine_ls_extinction_method none
_refine_ls_goodness_of_fit_all 1.102
_refine_ls_goodness_of_fit_obs 1.117
_refine_ls_matrix_type full
_refine_ls_number_parameters 37
_refine_ls_number_reflns 430
_refine_ls_number_restraints 0
_refine_ls_restrained_S_all 1.102
_refine_ls_restrained_S_obs 1.117
_refine_ls_R_factor_all 0.0285
_refine_ls_R_factor_obs 0.0267
_refine_ls_shift/su_max -0.002
_refine_ls_shift/su_mean 0.000
_refine_ls_structure_factor_coef Fsqd
_refine_ls_weighting_details 'w=1/[\s^2^(Fo^2^)+(0.0256P)^2^+0.0000P] where P=(Fo^2^+2Fc^2^)/3'
_refine_ls_weighting_scheme calc
_refine_ls_wR_factor_all 0.0578
_refine_ls_wR_factor_obs 0.0573
_reflns_number_observed 413
_reflns_number_total 430
_reflns_observed_criterion >2sigma(I)
_cod_data_source_file ic0105462.cif
_cod_data_source_block 1077
_cod_depositor_comments
;
The following automatic conversions were performed:

'_exptl_crystal_density_meas' value 'not measured' was changed to '?'
- the value is perceived as not measured.

Automatic conversion script
Id: cif_fix_values 3008 2015-01-20 13:52:24Z robertas 

The following automatic conversions were performed:

'_refine_ls_weighting_scheme' value 'calc
w=1/[\s^2^(Fo^2^)+(0.0256P)^2^+0.0000P] where P=(Fo^2^+2Fc^2^)/3' was
changed to 'calc'. New tag '_refine_ls_weighting_details' was
created. The value of the new tag was set to
'w=1/[\s^2^(Fo^2^)+(0.0256P)^2^+0.0000P] where P=(Fo^2^+2Fc^2^)/3'.

Automatic conversion script
Id: cif_fix_values 3143 2015-03-26 13:38:13Z robertas 
;
_cod_database_code 4320644

loop_
_symmetry_equiv_pos_as_xyz
'x, y, z'
'-x+1/2, -y, z+1/2'
'-x, y+1/2, -z+1/2'
'x+1/2, -y+1/2, -z'

loop_
_atom_site_aniso_label
_atom_site_aniso_U_11
_atom_site_aniso_U_22
_atom_site_aniso_U_33
_atom_site_aniso_U_23
_atom_site_aniso_U_13
_atom_site_aniso_U_12
I1 0.0206(3) 0.0243(3) 0.0167(4) -0.0001(2) 0.0002(2) 0.0000(2)
F1 0.032(3) 0.024(2) 0.022(3) -0.005(2) 0.004(2) 0.005(2)
O1 0.020(3) 0.031(4) 0.028(3) 0.002(3) 0.004(3) 0.003(3)
O2 0.026(3) 0.029(4) 0.018(3) 0.005(2) -0.005(3) -0.001(3)

loop_
_atom_site_label
_atom_site_type_symbol
_atom_site_fract_x
_atom_site_fract_y
_atom_site_fract_z
_atom_site_U_iso_or_equiv
_atom_site_thermal_displace_type
_atom_site_occupancy
_atom_site_calc_flag
_atom_site_refinement_flags
_atom_site_disorder_group
I1 I 0.20529(10) 0.60010(9) 0.16435(6) 0.0206(2) Uani 1 d . .
F1 F 0.3659(10) 0.3221(9) 0.0846(6) 0.0260(11) Uani 1 d . .
O1 O -0.0631(9) 0.4463(11) 0.2431(8) 0.0263(15) Uani 1 d . .
O2 O 0.1046(11) 0.6642(10) -0.0498(7) 0.0242(14) Uani 1 d . .

loop_
_atom_type_symbol
_atom_type_description
_atom_type_scat_dispersion_real
_atom_type_scat_dispersion_imag
_atom_type_scat_source
O O 0.0106 0.0060 'International Tables Vol C Tables 4.2.6.8 and 6.1.1.4'
F F 0.0171 0.0103 'International Tables Vol C Tables 4.2.6.8 and 6.1.1.4'
I I -0.4742 1.8119 'International Tables Vol C Tables 4.2.6.8 and 6.1.1.4'

loop_
_geom_angle_atom_site_label_1
_geom_angle_atom_site_label_2
_geom_angle_atom_site_label_3
_geom_angle
_geom_angle_site_symmetry_1
_geom_angle_site_symmetry_3
_geom_angle_publ_flag
O2 I1 O1 99.2(3) . . ?
O2 I1 F1 90.7(2) . . ?
O1 I1 F1 94.6(2) . . ?
O2 I1 O1 90.5(2) . 3 ?
O1 I1 O1 92.12(11) . 3 ?
F1 I1 O1 172.9(2) . 3 ?
I1 O1 I1 144.5(3) . 3_545 ?

loop_
_geom_bond_atom_site_label_1
_geom_bond_atom_site_label_2
_geom_bond_distance
_geom_bond_site_symmetry_2
_geom_bond_publ_flag
I1 O2 1.773(6) . ?
I1 O1 1.805(6) . ?
I1 F1 1.903(5) . ?
I1 O1 2.226(6) 3 ?
O1 I1 2.226(6) 3_545 ?
